data_7159522
loop_
_publ_author_name
'Wei, Jiangchun'
'Li, Zhiyue'
'Shan, Min'
'Wu, Fengzhi'
'Li, Limin'
'Ma, Yucui'
'Wu, Junhong'
'Li, Xinping'
'Liu, Yaqian'
'Hu, Zhengxi'
'Zhang, Yonghui'
'Wu, Zhengzhi'

_publ_section_title
;
 Discovery of two <i>ent</i>-atisane diterpenoid lactones with AChE
 inhibitory activity from the roots of <i>Euphorbia fischeriana</i>.
;
_journal_issue 34
_journal_name_full 'Organic &amp; biomolecular chemistry'
_journal_page_first 6949
_journal_page_last 6955
_journal_paper_doi 10.1039/d3ob01007d
_journal_volume 21
_journal_year 2023
_chemical_absolute_configuration ad
_chemical_formula_moiety 'C19 H26 O3'
_chemical_formula_sum 'C19 H26 O3'
_chemical_formula_weight 302.40
_space_group_crystal_system orthorhombic
_space_group_IT_number 19
_space_group_name_Hall 'P 2ac 2ab'
_space_group_name_H-M_alt 'P 21 21 21'
_atom_sites_solution_hydrogens mixed
_atom_sites_solution_primary dual
_audit_creation_date 2021-07-09
_audit_creation_method
;
Olex2 1.3-alpha
(compiled 2020.11.12 svn.r5f609507 for OlexSys, GUI svn.r6272)
;
_audit_update_record
;
2021-07-14 deposited with the CCDC.	2023-08-09 downloaded from the CCDC.
;
_cell_angle_alpha 90
_cell_angle_beta 90
_cell_angle_gamma 90
_cell_formula_units_Z 4
_cell_length_a 6.22994(11)
_cell_length_b 10.47670(16)
_cell_length_c 24.3448(4)
_cell_measurement_reflns_used 5498
_cell_measurement_temperature 150.00(10)
_cell_measurement_theta_max 73.9940
_cell_measurement_theta_min 4.5790
_cell_volume 1588.97(5)
_computing_cell_refinement 'CrysAlisPro 1.171.38.43f (Rigaku OD, 2015)'
_computing_data_collection 'CrysAlisPro 1.171.38.43f (Rigaku OD, 2015)'
_computing_data_reduction 'CrysAlisPro 1.171.38.43f (Rigaku OD, 2015)'
_computing_molecular_graphics 'Olex2 1.3-alpha (Dolomanov et al., 2009)'
_computing_publication_material 'Olex2 1.3-alpha (Dolomanov et al., 2009)'
_computing_structure_refinement 'SHELXL 2018/3 (Sheldrick, 2015)'
_computing_structure_solution 'SHELXT  (Sheldrick, 2015)'
_diffrn_ambient_environment N~2~
_diffrn_ambient_temperature 150.00(10)
_diffrn_detector 'CCD plate'
_diffrn_detector_area_resol_mean 5.2684
_diffrn_detector_type AtlasS2
_diffrn_measured_fraction_theta_full 0.998
_diffrn_measured_fraction_theta_max 0.977
_diffrn_measurement_details
;
List of Runs (angles in degrees, time in seconds):

  # Type    Start    End  Width  t~exp~   \w     \q     \k     \f   Frames
#--------------------------------------------------------------------------
  1  \w   -116.00 -17.00   1.00    2.00    --  -41.80 -38.00  90.00   99
  2  \w    -96.00  -2.00   1.00    2.00    --  -41.80 125.00  30.00   94
  3  \w     17.00 116.00   1.00    2.00    --   41.80  38.00  30.00   99
  4  \w     25.00 110.00   1.00    6.00    --  107.51 -95.00 -30.00   85
  5  \w     94.00 178.00   1.00    6.00    --  107.51 125.00 -30.00   84
  6  \w     31.00 136.00   1.00    6.00    --  107.51 -30.00   0.00  105
  7  \w     31.00 136.00   1.00    6.00    --  107.51 -30.00 -90.00  105
  8  \w     25.00  52.00   1.00    6.00    --  107.51 -95.00 -90.00   27
;
_diffrn_measurement_device 'four-circle diffractometer'
_diffrn_measurement_device_type 'SuperNova, Dual, Cu at zero, AtlasS2'
_diffrn_measurement_method '\w scans'
_diffrn_orient_matrix_type 'CrysAlisPro convention (1999,Acta A55,543-557)'
_diffrn_orient_matrix_UB_11 -0.0051281000
_diffrn_orient_matrix_UB_12 -0.1139955000
_diffrn_orient_matrix_UB_13 -0.0399676000
_diffrn_orient_matrix_UB_21 -0.0102060000
_diffrn_orient_matrix_UB_22 0.0928848000
_diffrn_orient_matrix_UB_23 -0.0489718000
_diffrn_orient_matrix_UB_31 0.2470254000
_diffrn_orient_matrix_UB_32 0.0014505000
_diffrn_orient_matrix_UB_33 -0.0028845000
_diffrn_radiation_monochromator mirror
_diffrn_radiation_probe x-ray
_diffrn_radiation_type 'Cu K\a'
_diffrn_radiation_wavelength 1.54184
_diffrn_reflns_av_R_equivalents 0.0163
_diffrn_reflns_av_unetI/netI 0.0188
_diffrn_reflns_Laue_measured_fraction_full 0.998
_diffrn_reflns_Laue_measured_fraction_max 0.977
_diffrn_reflns_limit_h_max 7
_diffrn_reflns_limit_h_min -4
_diffrn_reflns_limit_k_max 12
_diffrn_reflns_limit_k_min -12
_diffrn_reflns_limit_l_max 29
_diffrn_reflns_limit_l_min -29
_diffrn_reflns_number 6671
_diffrn_reflns_point_group_measured_fraction_full 0.966
_diffrn_reflns_point_group_measured_fraction_max 0.933
_diffrn_reflns_theta_full 67.684
_diffrn_reflns_theta_max 73.802
_diffrn_reflns_theta_min 3.631
_diffrn_source 'micro-focus sealed X-ray tube'
_diffrn_source_type 'SuperNova (Cu) X-ray Source'
_exptl_absorpt_coefficient_mu 0.664
_exptl_absorpt_correction_T_max 1.00000
_exptl_absorpt_correction_T_min 0.76369
_exptl_absorpt_correction_type multi-scan
_exptl_absorpt_process_details
;
CrysAlisPro 1.171.38.43f (Rigaku Oxford Diffraction, 2015)
Empirical absorption correction using spherical harmonics,
 implemented in SCALE3 ABSPACK scaling algorithm.
;
_exptl_crystal_colour colourless
_exptl_crystal_colour_primary colourless
_exptl_crystal_density_diffrn 1.264
_exptl_crystal_description block
_exptl_crystal_F_000 656
_exptl_crystal_size_max 0.14
_exptl_crystal_size_mid 0.11
_exptl_crystal_size_min 0.09
_refine_diff_density_max 0.110
_refine_diff_density_min -0.187
_refine_diff_density_rms 0.039
_refine_ls_abs_structure_details
;
 Flack x determined using 1124 quotients [(I+)-(I-)]/[(I+)+(I-)]
 (Parsons, Flack and Wagner, Acta Cryst. B69 (2013) 249-259).
;
_refine_ls_abs_structure_Flack 0.04(7)
_refine_ls_extinction_method none
_refine_ls_goodness_of_fit_ref 1.089
_refine_ls_hydrogen_treatment mixed
_refine_ls_matrix_type full
_refine_ls_number_parameters 210
_refine_ls_number_reflns 2997
_refine_ls_number_restraints 0
_refine_ls_restrained_S_all 1.089
_refine_ls_R_factor_all 0.0285
_refine_ls_R_factor_gt 0.0281
_refine_ls_shift/su_max 0.000
_refine_ls_shift/su_mean 0.000
_refine_ls_structure_factor_coef Fsqd
_refine_ls_weighting_details 'w=1/[\s^2^(Fo^2^)+(0.0410P)^2^+0.2000P] where P=(Fo^2^+2Fc^2^)/3'
_refine_ls_weighting_scheme calc
_refine_ls_wR_factor_gt 0.0739
_refine_ls_wR_factor_ref 0.0744
_reflns_Friedel_coverage 0.632
_reflns_Friedel_fraction_full 0.920
_reflns_Friedel_fraction_max 0.871
_reflns_number_gt 2952
_reflns_number_total 2997
_reflns_threshold_expression 'I > 2\s(I)'
_cod_data_source_file d3ob01007d2.cif
_cod_data_source_block 18h3
_cod_depositor_comments 'Adding full bibliography for 7159522.cif.'
_cod_original_cell_volume 1588.96(4)
_cod_database_code 7159522
_shelx_shelxl_version_number 2018/3
_chemical_oxdiff_formula 'C30 H30 N30 O30 '
_shelx_space_group_comment
;
The symmetry employed for this shelxl refinement is uniquely defined
by the following loop, which should always be used as a source of
symmetry information in preference to the above space-group names.
They are only intended as comments.
;
_reflns_odcompleteness_completeness 99.82
_reflns_odcompleteness_iscentric 1
_reflns_odcompleteness_theta 66.97
_olex2_refinement_description
;
1. Fixed Uiso
 At 1.2 times of:
  All C(H) groups, All C(H,H) groups
 At 1.5 times of:
  All C(H,H,H) groups
2.a Ternary CH refined with riding coordinates:
 C5(H5), C9(H9), C12(H12)
2.b Secondary CH2 refined with riding coordinates:
 C1(H1A,H1B), C6(H6A,H6B), C7(H7A,H7B), C11(H11A,H11B), C13(H13A,H13B),
 C15(H15A,H15B)
2.c Idealised Me refined as rotating group:
 C18(H18A,H18B,H18C), C19(H19A,H19B,H19C), C20(H20A,H20B,H20C)
;
_olex2_date_sample_data_collection 2021-07-09
_olex2_submission_special_instructions 'No special instructions were received'
_oxdiff_exptl_absorpt_empirical_details
;
Empirical correction (ABSPACK) includes:
- Absorption correction using spherical harmonics
- Frame scaling
;
_oxdiff_exptl_absorpt_empirical_full_max 1.390
_oxdiff_exptl_absorpt_empirical_full_min 0.464

loop_
_space_group_symop_operation_xyz
'x, y, z'
'-x+1/2, -y, z+1/2'
'-x, y+1/2, -z+1/2'
'x+1/2, -y+1/2, -z'

loop_
_atom_site_label
_atom_site_type_symbol
_atom_site_fract_x
_atom_site_fract_y
_atom_site_fract_z
_atom_site_U_iso_or_equiv
_atom_site_adp_type
_atom_site_occupancy
_atom_site_site_symmetry_order
_atom_site_calc_flag
_atom_site_refinement_flags_posn
_atom_site_refinement_flags_adp
_atom_site_refinement_flags_occupancy
_atom_site_disorder_assembly
_atom_site_disorder_group
O1 O 0.9488(2) 0.25799(11) 0.78724(5) 0.0377(3) Uani 1 1 d . . . . .
O2 O 0.15493(18) 0.39963(12) 0.56374(5) 0.0326(3) Uani 1 1 d . . . . .
O3 O 0.8576(3) 0.13890(11) 0.71760(5) 0.0403(3) Uani 1 1 d . . . . .
C1 C 0.8197(3) 0.37151(14) 0.70909(6) 0.0246(3) Uani 1 1 d . . . . .
H1A H 0.948728 0.405243 0.692178 0.030 Uiso 1 1 calc R U . . .
H1B H 0.766913 0.435386 0.734581 0.030 Uiso 1 1 calc R U . . .
C2 C 0.8782(3) 0.25373(16) 0.74102(6) 0.0277(3) Uani 1 1 d . . . . .
C4 C 0.7714(3) 0.11331(16) 0.66186(6) 0.0290(4) Uani 1 1 d . . . . .
C5 C 0.7287(2) 0.23720(14) 0.62931(6) 0.0224(3) Uani 1 1 d . . . . .
H5 H 0.868468 0.263091 0.614609 0.027 Uiso 1 1 calc R U . . .
C6 C 0.5850(3) 0.21545(14) 0.57889(6) 0.0248(3) Uani 1 1 d . . . . .
H6A H 0.635746 0.141735 0.558570 0.030 Uiso 1 1 calc R U . . .
H6B H 0.439089 0.198576 0.590710 0.030 Uiso 1 1 calc R U . . .
C7 C 0.5886(3) 0.33278(13) 0.54187(6) 0.0232(3) Uani 1 1 d . . . . .
H7A H 0.488452 0.319861 0.511862 0.028 Uiso 1 1 calc R U . . .
H7B H 0.730877 0.341659 0.526166 0.028 Uiso 1 1 calc R U . . .
C8 C 0.5303(2) 0.45618(14) 0.57169(6) 0.0203(3) Uani 1 1 d . . . . .
C9 C 0.6558(2) 0.47121(13) 0.62647(6) 0.0202(3) Uani 1 1 d . . . . .
H9 H 0.806458 0.480897 0.615686 0.024 Uiso 1 1 calc R U . . .
C10 C 0.6503(2) 0.35139(14) 0.66419(6) 0.0213(3) Uani 1 1 d . . . . .
C11 C 0.5956(3) 0.59899(14) 0.65536(6) 0.0244(3) Uani 1 1 d . . . . .
H11A H 0.530967 0.581087 0.690784 0.029 Uiso 1 1 calc R U . . .
H11B H 0.724353 0.649059 0.661496 0.029 Uiso 1 1 calc R U . . .
C12 C 0.4374(2) 0.67547(14) 0.61982(6) 0.0235(3) Uani 1 1 d . . . . .
H12 H 0.402024 0.756977 0.637370 0.028 Uiso 1 1 calc R U . . .
C13 C 0.2346(2) 0.59413(15) 0.61197(6) 0.0245(3) Uani 1 1 d . . . . .
H13A H 0.173793 0.572952 0.647506 0.029 Uiso 1 1 calc R U . . .
H13B H 0.128386 0.642182 0.591437 0.029 Uiso 1 1 calc R U . . .
C14 C 0.2903(2) 0.47246(15) 0.58119(6) 0.0228(3) Uani 1 1 d . . . . .
C15 C 0.5918(3) 0.57282(14) 0.53567(6) 0.0244(3) Uani 1 1 d . . . . .
H15A H 0.744622 0.570694 0.528119 0.029 Uiso 1 1 calc R U . . .
H15B H 0.516362 0.567824 0.500882 0.029 Uiso 1 1 calc R U . . .
C16 C 0.5360(3) 0.69723(15) 0.56389(6) 0.0245(3) Uani 1 1 d . . . . .
C17 C 0.5646(3) 0.81042(16) 0.54129(7) 0.0349(4) Uani 1 1 d . . . . .
H17A H 0.634(4) 0.818(2) 0.5052(9) 0.043(6) Uiso 1 1 d . . . . .
H17B H 0.521(4) 0.890(2) 0.5608(9) 0.046(6) Uiso 1 1 d . . . . .
C18 C 0.9468(3) 0.03619(16) 0.63388(8) 0.0387(4) Uani 1 1 d . . . . .
H18A H 1.073114 0.087882 0.630020 0.058 Uiso 1 1 calc R U . . .
H18B H 0.898311 0.009558 0.598247 0.058 Uiso 1 1 calc R U . . .
H18C H 0.979671 -0.037577 0.655708 0.058 Uiso 1 1 calc R U . . .
C19 C 0.5766(3) 0.02890(16) 0.67223(7) 0.0367(4) Uani 1 1 d . . . . .
H19A H 0.620633 -0.047057 0.691189 0.055 Uiso 1 1 calc R U . . .
H19B H 0.512083 0.006104 0.637788 0.055 Uiso 1 1 calc R U . . .
H19C H 0.474246 0.074444 0.694250 0.055 Uiso 1 1 calc R U . . .
C20 C 0.4299(3) 0.32965(15) 0.69105(6) 0.0253(3) Uani 1 1 d . . . . .
H20A H 0.377000 0.408959 0.705437 0.038 Uiso 1 1 calc R U . . .
H20B H 0.443805 0.268923 0.720359 0.038 Uiso 1 1 calc R U . . .
H20C H 0.331197 0.297504 0.664101 0.038 Uiso 1 1 calc R U . . .

loop_
_atom_site_aniso_label
_atom_site_aniso_U_11
_atom_site_aniso_U_22
_atom_site_aniso_U_33
_atom_site_aniso_U_23
_atom_site_aniso_U_13
_atom_site_aniso_U_12
O1 0.0495(8) 0.0374(6) 0.0261(6) 0.0049(5) -0.0121(5) -0.0023(6)
O2 0.0227(5) 0.0370(6) 0.0379(6) -0.0093(5) -0.0015(5) -0.0066(5)
O3 0.0649(9) 0.0271(6) 0.0289(6) 0.0026(5) -0.0171(6) 0.0002(6)
C1 0.0257(7) 0.0260(7) 0.0221(7) -0.0004(6) -0.0034(6) -0.0032(6)
C2 0.0286(8) 0.0297(7) 0.0246(7) 0.0021(6) -0.0018(6) -0.0042(7)
C4 0.0393(9) 0.0250(7) 0.0228(7) 0.0003(6) -0.0026(6) -0.0032(7)
C5 0.0248(7) 0.0225(7) 0.0200(6) -0.0006(5) 0.0014(6) -0.0029(6)
C6 0.0287(8) 0.0244(7) 0.0213(7) -0.0038(5) 0.0011(6) -0.0038(6)
C7 0.0246(7) 0.0275(7) 0.0174(6) -0.0025(6) 0.0005(6) -0.0019(6)
C8 0.0204(7) 0.0237(7) 0.0168(6) -0.0003(5) 0.0004(5) -0.0028(5)
C9 0.0188(6) 0.0232(7) 0.0186(6) -0.0009(5) -0.0003(6) -0.0038(6)
C10 0.0221(7) 0.0235(7) 0.0182(6) -0.0002(5) -0.0007(6) -0.0031(6)
C11 0.0278(8) 0.0253(7) 0.0201(6) -0.0025(6) -0.0017(6) -0.0045(6)
C12 0.0251(7) 0.0230(7) 0.0223(6) -0.0017(5) 0.0014(6) -0.0026(6)
C13 0.0207(7) 0.0279(7) 0.0248(7) 0.0006(6) 0.0014(6) -0.0016(6)
C14 0.0221(7) 0.0271(7) 0.0191(6) 0.0002(6) 0.0002(6) -0.0030(6)
C15 0.0248(7) 0.0287(7) 0.0197(6) 0.0017(6) 0.0019(6) -0.0025(6)
C16 0.0233(7) 0.0279(7) 0.0224(6) 0.0005(6) -0.0024(6) -0.0040(6)
C17 0.0459(10) 0.0305(8) 0.0283(8) 0.0018(7) 0.0013(8) -0.0082(8)
C18 0.0439(10) 0.0297(8) 0.0424(9) 0.0025(7) 0.0002(8) 0.0074(8)
C19 0.0535(11) 0.0277(8) 0.0289(8) 0.0015(6) 0.0040(8) -0.0111(8)
C20 0.0251(8) 0.0295(7) 0.0213(6) 0.0005(6) 0.0026(6) -0.0050(6)

loop_
_atom_type_symbol
_atom_type_description
_atom_type_scat_dispersion_real
_atom_type_scat_dispersion_imag
_atom_type_scat_source
C C 0.0181 0.0091 'International Tables Vol C Tables 4.2.6.8 and 6.1.1.4'
H H 0.0000 0.0000 'International Tables Vol C Tables 4.2.6.8 and 6.1.1.4'
O O 0.0492 0.0322 'International Tables Vol C Tables 4.2.6.8 and 6.1.1.4'

loop_
_geom_angle_atom_site_label_1
_geom_angle_atom_site_label_2
_geom_angle_atom_site_label_3
_geom_angle
_geom_angle_site_symmetry_1
_geom_angle_site_symmetry_3
_geom_angle_publ_flag
C2 O3 C4 125.95(12) . . ?
H1A C1 H1B 107.5 . . ?
C2 C1 H1A 108.5 . . ?
C2 C1 H1B 108.5 . . ?
C2 C1 C10 114.99(12) . . ?
C10 C1 H1A 108.5 . . ?
C10 C1 H1B 108.5 . . ?
O1 C2 O3 117.70(14) . . ?
O1 C2 C1 122.63(15) . . ?
O3 C2 C1 119.65(13) . . ?
O3 C4 C5 112.33(12) . . ?
O3 C4 C18 104.22(14) . . ?
O3 C4 C19 104.00(13) . . ?
C18 C4 C5 109.93(13) . . ?
C18 C4 C19 109.79(14) . . ?
C19 C4 C5 115.84(15) . . ?
C4 C5 H5 105.5 . . ?
C4 C5 C10 115.03(12) . . ?
C6 C5 C4 112.71(12) . . ?
C6 C5 H5 105.5 . . ?
C6 C5 C10 111.71(12) . . ?
C10 C5 H5 105.5 . . ?
C5 C6 H6A 109.6 . . ?
C5 C6 H6B 109.6 . . ?
H6A C6 H6B 108.1 . . ?
C7 C6 C5 110.15(12) . . ?
C7 C6 H6A 109.6 . . ?
C7 C6 H6B 109.6 . . ?
C6 C7 H7A 108.9 . . ?
C6 C7 H7B 108.9 . . ?
C6 C7 C8 113.48(11) . . ?
H7A C7 H7B 107.7 . . ?
C8 C7 H7A 108.9 . . ?
C8 C7 H7B 108.9 . . ?
C7 C8 C9 111.99(12) . . ?
C7 C8 C15 109.85(11) . . ?
C14 C8 C7 113.62(12) . . ?
C14 C8 C9 110.62(11) . . ?
C14 C8 C15 103.89(12) . . ?
C15 C8 C9 106.32(11) . . ?
C8 C9 H9 105.2 . . ?
C8 C9 C10 114.45(11) . . ?
C8 C9 C11 110.71(12) . . ?
C10 C9 H9 105.2 . . ?
C10 C9 C11 114.93(11) . . ?
C11 C9 H9 105.2 . . ?
C1 C10 C5 106.30(12) . . ?
C1 C10 C9 107.15(11) . . ?
C1 C10 C20 109.37(12) . . ?
C5 C10 C9 107.05(11) . . ?
C20 C10 C5 113.62(12) . . ?
C20 C10 C9 112.95(12) . . ?
C9 C11 H11A 109.6 . . ?
C9 C11 H11B 109.6 . . ?
H11A C11 H11B 108.1 . . ?
C12 C11 C9 110.36(11) . . ?
C12 C11 H11A 109.6 . . ?
C12 C11 H11B 109.6 . . ?
C11 C12 H12 110.7 . . ?
C13 C12 C11 107.96(12) . . ?
C13 C12 H12 110.7 . . ?
C16 C12 C11 108.98(12) . . ?
C16 C12 H12 110.7 . . ?
C16 C12 C13 107.82(11) . . ?
C12 C13 H13A 109.7 . . ?
C12 C13 H13B 109.7 . . ?
H13A C13 H13B 108.2 . . ?
C14 C13 C12 109.81(12) . . ?
C14 C13 H13A 109.7 . . ?
C14 C13 H13B 109.7 . . ?
O2 C14 C8 123.95(14) . . ?
O2 C14 C13 122.78(14) . . ?
C13 C14 C8 113.17(13) . . ?
C8 C15 H15A 109.3 . . ?
C8 C15 H15B 109.3 . . ?
H15A C15 H15B 108.0 . . ?
C16 C15 C8 111.40(12) . . ?
C16 C15 H15A 109.3 . . ?
C16 C15 H15B 109.3 . . ?
C12 C16 C15 111.86(12) . . ?
C17 C16 C12 124.49(14) . . ?
C17 C16 C15 123.62(14) . . ?
C16 C17 H17A 120.2(12) . . ?
C16 C17 H17B 121.1(13) . . ?
H17A C17 H17B 118.6(18) . . ?
C4 C18 H18A 109.5 . . ?
C4 C18 H18B 109.5 . . ?
C4 C18 H18C 109.5 . . ?
H18A C18 H18B 109.5 . . ?
H18A C18 H18C 109.5 . . ?
H18B C18 H18C 109.5 . . ?
C4 C19 H19A 109.5 . . ?
C4 C19 H19B 109.5 . . ?
C4 C19 H19C 109.5 . . ?
H19A C19 H19B 109.5 . . ?
H19A C19 H19C 109.5 . . ?
H19B C19 H19C 109.5 . . ?
C10 C20 H20A 109.5 . . ?
C10 C20 H20B 109.5 . . ?
C10 C20 H20C 109.5 . . ?
H20A C20 H20B 109.5 . . ?
H20A C20 H20C 109.5 . . ?
H20B C20 H20C 109.5 . . ?

loop_
_geom_bond_atom_site_label_1
_geom_bond_atom_site_label_2
_geom_bond_distance
_geom_bond_site_symmetry_2
_geom_bond_publ_flag
O1 C2 1.209(2) . ?
O2 C14 1.214(2) . ?
O3 C2 1.3374(19) . ?
O3 C4 1.4839(19) . ?
C1 H1A 0.9700 . ?
C1 H1B 0.9700 . ?
C1 C2 1.503(2) . ?
C1 C10 1.534(2) . ?
C4 C5 1.544(2) . ?
C4 C18 1.520(3) . ?
C4 C19 1.523(2) . ?
C5 H5 0.9800 . ?
C5 C6 1.536(2) . ?
C5 C10 1.5461(19) . ?
C6 H6A 0.9700 . ?
C6 H6B 0.9700 . ?
C6 C7 1.524(2) . ?
C7 H7A 0.9700 . ?
C7 H7B 0.9700 . ?
C7 C8 1.5265(19) . ?
C8 C9 1.5538(18) . ?
C8 C14 1.523(2) . ?
C8 C15 1.5519(19) . ?
C9 H9 0.9800 . ?
C9 C10 1.5558(19) . ?
C9 C11 1.558(2) . ?
C10 C20 1.538(2) . ?
C11 H11A 0.9700 . ?
C11 H11B 0.9700 . ?
C11 C12 1.537(2) . ?
C12 H12 0.9800 . ?
C12 C13 1.536(2) . ?
C12 C16 1.511(2) . ?
C13 H13A 0.9700 . ?
C13 H13B 0.9700 . ?
C13 C14 1.519(2) . ?
C15 H15A 0.9700 . ?
C15 H15B 0.9700 . ?
C15 C16 1.514(2) . ?
C16 C17 1.319(2) . ?
C17 H17A 0.98(2) . ?
C17 H17B 1.00(2) . ?
C18 H18A 0.9600 . ?
C18 H18B 0.9600 . ?
C18 H18C 0.9600 . ?
C19 H19A 0.9600 . ?
C19 H19B 0.9600 . ?
C19 H19C 0.9600 . ?
C20 H20A 0.9600 . ?
C20 H20B 0.9600 . ?
C20 H20C 0.9600 . ?

loop_
_geom_torsion_atom_site_label_1
_geom_torsion_atom_site_label_2
_geom_torsion_atom_site_label_3
_geom_torsion_atom_site_label_4
_geom_torsion
_geom_torsion_site_symmetry_1
_geom_torsion_site_symmetry_2
_geom_torsion_site_symmetry_3
_geom_torsion_site_symmetry_4
_geom_torsion_publ_flag
O3 C4 C5 C6 -164.40(13) . . . . ?
O3 C4 C5 C10 -34.8(2) . . . . ?
C2 O3 C4 C5 6.6(2) . . . . ?
C2 O3 C4 C18 125.55(18) . . . . ?
C2 O3 C4 C19 -119.42(18) . . . . ?
C2 C1 C10 C5 -51.10(17) . . . . ?
C2 C1 C10 C9 -165.31(13) . . . . ?
C2 C1 C10 C20 71.95(17) . . . . ?
C4 O3 C2 O1 178.96(17) . . . . ?
C4 O3 C2 C1 -2.7(3) . . . . ?
C4 C5 C6 C7 -167.63(13) . . . . ?
C4 C5 C10 C1 55.89(17) . . . . ?
C4 C5 C10 C9 170.16(12) . . . . ?
C4 C5 C10 C20 -64.44(17) . . . . ?
C5 C6 C7 C8 -54.14(17) . . . . ?
C6 C5 C10 C1 -173.99(12) . . . . ?
C6 C5 C10 C9 -59.72(15) . . . . ?
C6 C5 C10 C20 65.68(15) . . . . ?
C6 C7 C8 C9 48.13(16) . . . . ?
C6 C7 C8 C14 -78.10(16) . . . . ?
C6 C7 C8 C15 166.03(13) . . . . ?
C7 C8 C9 C10 -49.12(16) . . . . ?
C7 C8 C9 C11 179.06(12) . . . . ?
C7 C8 C14 O2 -4.8(2) . . . . ?
C7 C8 C14 C13 178.75(11) . . . . ?
C7 C8 C15 C16 179.89(13) . . . . ?
C8 C9 C10 C1 167.62(12) . . . . ?
C8 C9 C10 C5 53.93(16) . . . . ?
C8 C9 C10 C20 -71.88(15) . . . . ?
C8 C9 C11 C12 -2.58(16) . . . . ?
C8 C15 C16 C12 0.59(18) . . . . ?
C8 C15 C16 C17 -177.49(16) . . . . ?
C9 C8 C14 O2 -131.74(15) . . . . ?
C9 C8 C14 C13 51.80(16) . . . . ?
C9 C8 C15 C16 -58.74(15) . . . . ?
C9 C11 C12 C13 60.28(15) . . . . ?
C9 C11 C12 C16 -56.58(15) . . . . ?
C10 C1 C2 O1 -154.86(16) . . . . ?
C10 C1 C2 O3 26.9(2) . . . . ?
C10 C5 C6 C7 61.05(16) . . . . ?
C10 C9 C11 C12 -134.16(13) . . . . ?
C11 C9 C10 C1 -62.61(16) . . . . ?
C11 C9 C10 C5 -176.31(12) . . . . ?
C11 C9 C10 C20 57.89(16) . . . . ?
C11 C12 C13 C14 -62.67(14) . . . . ?
C11 C12 C16 C15 58.25(16) . . . . ?
C11 C12 C16 C17 -123.70(17) . . . . ?
C12 C13 C14 O2 -170.48(14) . . . . ?
C12 C13 C14 C8 6.02(16) . . . . ?
C13 C12 C16 C15 -58.70(16) . . . . ?
C13 C12 C16 C17 119.36(18) . . . . ?
C14 C8 C9 C10 78.73(15) . . . . ?
C14 C8 C9 C11 -53.10(16) . . . . ?
C14 C8 C15 C16 58.02(15) . . . . ?
C15 C8 C9 C10 -169.10(12) . . . . ?
C15 C8 C9 C11 59.07(14) . . . . ?
C15 C8 C14 O2 114.54(16) . . . . ?
C15 C8 C14 C13 -61.92(14) . . . . ?
C16 C12 C13 C14 54.94(15) . . . . ?
C18 C4 C5 C6 80.05(17) . . . . ?
C18 C4 C5 C10 -150.32(14) . . . . ?
C19 C4 C5 C6 -45.10(18) . . . . ?
C19 C4 C5 C10 84.54(16) . . . . ?
